data_7016374
loop_
_publ_author_name
'Cooke, Gareth'
'O M\'aille, Gear\'oid M'
'Quesada, Roberto'
'Wang, Longsheng'
'Varughese, Sunil'
'Draper, Sylvia M.'

_publ_section_title
;
 Substituted pyridazines as ligands in homoleptic (fac and mer) and
 heteroleptic Ru(ii) complexes.
;
_journal_issue 32
_journal_name_full 'Dalton transactions (Cambridge, England : 2003)'
_journal_page_first 8206
_journal_page_last 8212
_journal_paper_doi 10.1039/c1dt10340g
_journal_volume 40
_journal_year 2011
_chemical_formula_moiety 'C39 H29 N9 Ru, C3 H6 O, 2(F6 P)'
_chemical_formula_sum 'C42 H35 F12 N9 O P2 Ru'
_chemical_formula_weight 1072.80
_chemical_name_systematic
;
?
;
_space_group_IT_number 14
_symmetry_cell_setting monoclinic
_symmetry_space_group_name_Hall '-P 2ybc'
_symmetry_space_group_name_H-M 'P 1 21/c 1'
_atom_sites_solution_hydrogens geom
_atom_sites_solution_primary direct
_atom_sites_solution_secondary difmap
_audit_creation_method SHELXL-97
_cell_angle_alpha 90.00
_cell_angle_beta 101.996(2)
_cell_angle_gamma 90.00
_cell_formula_units_Z 4
_cell_length_a 11.5464(10)
_cell_length_b 19.7510(18)
_cell_length_c 19.7135(17)
_cell_measurement_reflns_used 4860
_cell_measurement_temperature 173(2)
_cell_measurement_theta_max 22.11
_cell_measurement_theta_min 2.15
_cell_volume 4397.5(7)
_computing_cell_refinement 'Bruker SMART'
_computing_data_collection 'Bruker SMART'
_computing_data_reduction 'Bruker SAINT'
_computing_molecular_graphics 'Bruker SHELXTL'
_computing_publication_material 'Bruker SHELXTL'
_computing_structure_refinement 'SHELXL-97 (Sheldrick, 1997)'
_computing_structure_solution 'SHELXS-97 (Sheldrick, 1990)'
_diffrn_ambient_temperature 173(2)
_diffrn_measured_fraction_theta_full 1.000
_diffrn_measured_fraction_theta_max 1.000
_diffrn_measurement_device_type 'CCD area detector'
_diffrn_measurement_method 'phi and omega scans'
_diffrn_radiation_monochromator graphite
_diffrn_radiation_source 'fine-focus sealed tube'
_diffrn_radiation_type MoK\a
_diffrn_radiation_wavelength 0.71073
_diffrn_reflns_av_R_equivalents 0.0812
_diffrn_reflns_av_sigmaI/netI 0.0695
_diffrn_reflns_limit_h_max 13
_diffrn_reflns_limit_h_min -13
_diffrn_reflns_limit_k_max 23
_diffrn_reflns_limit_k_min -23
_diffrn_reflns_limit_l_max 23
_diffrn_reflns_limit_l_min -22
_diffrn_reflns_number 35681
_diffrn_reflns_theta_full 25.50
_diffrn_reflns_theta_max 25.50
_diffrn_reflns_theta_min 1.48
_exptl_absorpt_coefficient_mu 0.527
_exptl_absorpt_correction_T_max 0.9395
_exptl_absorpt_correction_T_min 0.9020
_exptl_absorpt_correction_type multi-scan
_exptl_absorpt_process_details 'SADABS; Sheldrick, 1996'
_exptl_crystal_colour Red
_exptl_crystal_density_diffrn 1.620
_exptl_crystal_density_method 'not measured'
_exptl_crystal_description Plate
_exptl_crystal_F_000 2160
_exptl_crystal_size_max 0.20
_exptl_crystal_size_mid 0.15
_exptl_crystal_size_min 0.12
_refine_diff_density_max 0.769
_refine_diff_density_min -0.501
_refine_diff_density_rms 0.097
_refine_ls_extinction_method none
_refine_ls_goodness_of_fit_ref 1.020
_refine_ls_hydrogen_treatment constr
_refine_ls_matrix_type full
_refine_ls_number_parameters 604
_refine_ls_number_reflns 8172
_refine_ls_number_restraints 0
_refine_ls_restrained_S_all 1.020
_refine_ls_R_factor_all 0.0877
_refine_ls_R_factor_gt 0.0526
_refine_ls_shift/su_max 0.001
_refine_ls_shift/su_mean 0.000
_refine_ls_structure_factor_coef Fsqd
_refine_ls_weighting_details 'calc w=1/[\s^2^(Fo^2^)+(0.0693P)^2^+1.8456P] where P=(Fo^2^+2Fc^2^)/3'
_refine_ls_weighting_scheme calc
_refine_ls_wR_factor_gt 0.1159
_refine_ls_wR_factor_ref 0.1336
_reflns_number_gt 5744
_reflns_number_total 8172
_reflns_threshold_expression >2sigma(I)
_cod_data_source_file c1dt10340g.txt
_cod_data_source_block gcd
_cod_depositor_comments
;
The following automatic conversions were performed:

'_symmetry_cell_setting' value 'Monoclinic' changed to 'monoclinic'
according to /home/saulius/struct/CIF-dictionaries/cif_core.dic
dictionary named 'cif_core.dic' version 2.4.1 from
2010-06-29.

'_exptl_absorpt_correction_type' value 'Multi-scan'
changed to 'multi-scan' according to
/home/saulius/struct/CIF-dictionaries/cif_core.dic dictionary named
'cif_core.dic' version 2.4.1 from 2010-06-29.

Automatic conversion script
Id: cif_fix_values 1715 2011-07-08 13:25:40Z adriana 
;
_cod_original_sg_symbol_H-M P2(1)/c
_cod_database_code 7016374

loop_
_symmetry_equiv_pos_as_xyz
'x, y, z'
'-x, y+1/2, -z+1/2'
'-x, -y, -z'
'x, -y-1/2, z-1/2'

loop_
_atom_site_label
_atom_site_type_symbol
_atom_site_fract_x
_atom_site_fract_y
_atom_site_fract_z
_atom_site_U_iso_or_equiv
_atom_site_adp_type
_atom_site_occupancy
_atom_site_symmetry_multiplicity
_atom_site_calc_flag
_atom_site_refinement_flags
P1 P 0.65732(12) 0.48076(6) 0.84397(7) 0.0383(3) Uani 1 1 d .
F1A F 0.6503(3) 0.52906(17) 0.90749(17) 0.0612(9) Uani 1 1 d .
F2A F 0.6645(3) 0.43150(19) 0.78187(19) 0.0746(11) Uani 1 1 d .
F3A F 0.7650(3) 0.44093(15) 0.89221(17) 0.0570(9) Uani 1 1 d .
F4A F 0.5511(3) 0.52070(17) 0.79668(17) 0.0598(9) Uani 1 1 d .
F5A F 0.7506(3) 0.53001(18) 0.8211(2) 0.0706(11) Uani 1 1 d .
F6A F 0.5656(3) 0.43113(19) 0.8686(2) 0.0780(11) Uani 1 1 d .
P2 P 0.25914(15) 0.66839(9) 0.41982(8) 0.0552(4) Uani 1 1 d .
F1B F 0.3870(4) 0.6358(2) 0.4334(2) 0.0904(13) Uani 1 1 d .
F2B F 0.1313(4) 0.7015(3) 0.4108(3) 0.132(2) Uani 1 1 d .
F3B F 0.2406(4) 0.6331(2) 0.4893(2) 0.0857(13) Uani 1 1 d .
F4B F 0.2794(5) 0.7028(3) 0.3520(2) 0.1112(18) Uani 1 1 d .
F5B F 0.3101(3) 0.73276(18) 0.46340(18) 0.0705(10) Uani 1 1 d .
F6B F 0.2061(5) 0.6051(3) 0.3768(2) 0.133(2) Uani 1 1 d .
O90 O 0.9429(7) 0.8328(4) 0.5324(3) 0.161(4) Uani 1 1 d .
C90 C 0.8800(8) 0.8743(6) 0.5458(4) 0.092(3) Uani 1 1 d .
C91 C 0.7626(13) 0.8669(8) 0.5620(6) 0.196(7) Uani 1 1 d .
H91A H 0.7482 0.8191 0.5708 0.294 Uiso 1 1 calc R
H91B H 0.7023 0.8830 0.5227 0.294 Uiso 1 1 calc R
H91C H 0.7585 0.8937 0.6033 0.294 Uiso 1 1 calc R
C92 C 0.9093(11) 0.9426(6) 0.5331(6) 0.160(5) Uani 1 1 d .
H92A H 0.9893 0.9442 0.5237 0.239 Uiso 1 1 calc R
H92B H 0.9062 0.9703 0.5740 0.239 Uiso 1 1 calc R
H92C H 0.8525 0.9601 0.4930 0.239 Uiso 1 1 calc R
Ru1 Ru 1.11779(3) 0.564268(17) 0.718699(18) 0.02236(12) Uani 1 1 d .
N1A N 0.9961(3) 0.61449(17) 0.75898(18) 0.0233(8) Uani 1 1 d .
N2A N 0.8919(3) 0.63282(18) 0.71929(19) 0.0278(9) Uani 1 1 d .
N2B N 1.2049(3) 0.57536(17) 0.82067(19) 0.0276(9) Uani 1 1 d .
N2C N 0.6586(3) 0.7447(2) 0.7061(2) 0.0370(10) Uani 1 1 d .
N2D N 0.7802(4) 0.7522(2) 0.9061(2) 0.0497(12) Uani 1 1 d .
N2E N 1.1682(3) 0.65572(18) 0.68368(19) 0.0262(8) Uani 1 1 d .
N2F N 1.0190(3) 0.56608(19) 0.61892(18) 0.0270(8) Uani 1 1 d .
N2G N 1.0684(3) 0.46835(18) 0.74244(18) 0.0252(8) Uani 1 1 d .
N2H N 1.2470(3) 0.50617(18) 0.68774(18) 0.0250(8) Uani 1 1 d .
C1B C 1.1431(4) 0.6086(2) 0.8628(2) 0.0274(10) Uani 1 1 d .
C1C C 0.7031(4) 0.6836(2) 0.6971(2) 0.0300(10) Uani 1 1 d .
C1D C 0.7424(4) 0.7070(2) 0.8561(3) 0.0380(12) Uani 1 1 d .
C1E C 1.1160(4) 0.6719(2) 0.6175(2) 0.0290(10) Uani 1 1 d .
C1F C 1.0309(4) 0.6222(2) 0.5814(2) 0.0285(10) Uani 1 1 d .
C1G C 1.1404(4) 0.4172(2) 0.7310(2) 0.0279(11) Uani 1 1 d .
C1H C 1.2437(4) 0.4388(2) 0.7030(2) 0.0276(10) Uani 1 1 d .
C3A C 0.8124(4) 0.6647(2) 0.7481(2) 0.0255(10) Uani 1 1 d .
C3B C 1.3141(4) 0.5529(2) 0.8493(3) 0.0322(11) Uani 1 1 d .
H3B H 1.3574 0.5289 0.8209 0.039 Uiso 1 1 calc R
C3C C 0.5621(5) 0.7633(3) 0.6594(3) 0.0479(14) Uani 1 1 d .
H3CA H 0.5303 0.8070 0.6638 0.057 Uiso 1 1 calc R
C3D C 0.6993(5) 0.7737(3) 0.9413(3) 0.0545(16) Uani 1 1 d .
H3D H 0.7243 0.8060 0.9770 0.065 Uiso 1 1 calc R
C3E C 1.2440(4) 0.7003(2) 0.7210(3) 0.0326(11) Uani 1 1 d .
H3E H 1.2797 0.6893 0.7675 0.039 Uiso 1 1 calc R
C3F C 0.9391(4) 0.5187(2) 0.5911(2) 0.0318(11) Uani 1 1 d .
H3F H 0.9316 0.4792 0.6173 0.038 Uiso 1 1 calc R
C3G C 0.9712(4) 0.4526(2) 0.7660(2) 0.0330(11) Uani 1 1 d .
H3G H 0.9210 0.4882 0.7749 0.040 Uiso 1 1 calc R
C3H C 1.3342(4) 0.5282(2) 0.6583(2) 0.0335(11) Uani 1 1 d .
H3H H 1.3361 0.5749 0.6467 0.040 Uiso 1 1 calc R
C4A C 0.8322(4) 0.6793(2) 0.8196(2) 0.0273(10) Uani 1 1 d .
C4B C 1.3654(4) 0.5632(3) 0.9177(3) 0.0373(11) Uani 1 1 d .
H4B H 1.4431 0.5469 0.9359 0.045 Uiso 1 1 calc R
C4C C 0.5067(5) 0.7230(4) 0.6058(3) 0.0568(17) Uani 1 1 d .
H4C H 0.4370 0.7381 0.5749 0.068 Uiso 1 1 calc R
C4D C 0.5867(5) 0.7532(3) 0.9303(3) 0.0553(16) Uani 1 1 d .
H4D H 0.5349 0.7703 0.9579 0.066 Uiso 1 1 calc R
C4E C 1.2717(5) 0.7611(2) 0.6945(3) 0.0400(13) Uani 1 1 d .
H4E H 1.3251 0.7916 0.7222 0.048 Uiso 1 1 calc R
C4F C 0.8681(5) 0.5254(3) 0.5262(3) 0.0404(13) Uani 1 1 d .
H4F H 0.8109 0.4918 0.5084 0.048 Uiso 1 1 calc R
C4G C 0.9413(5) 0.3871(3) 0.7780(3) 0.0473(14) Uani 1 1 d .
H4G H 0.8706 0.3777 0.7937 0.057 Uiso 1 1 calc R
C4H C 1.4221(4) 0.4863(3) 0.6438(3) 0.0415(13) Uani 1 1 d .
H4H H 1.4815 0.5037 0.6217 0.050 Uiso 1 1 calc R
C5A C 0.9427(4) 0.6635(2) 0.8584(2) 0.0348(11) Uani 1 1 d .
H5A H 0.9627 0.6750 0.9062 0.042 Uiso 1 1 calc R
C5B C 1.3042(5) 0.5969(3) 0.9596(3) 0.0401(12) Uani 1 1 d .
H5B H 1.3387 0.6045 1.0071 0.048 Uiso 1 1 calc R
C5C C 0.5538(5) 0.6605(3) 0.5976(3) 0.0539(16) Uani 1 1 d .
H5C H 0.5175 0.6317 0.5607 0.065 Uiso 1 1 calc R
C5D C 0.5471(5) 0.7076(3) 0.8790(3) 0.0508(15) Uani 1 1 d .
H5D H 0.4669 0.6932 0.8693 0.061 Uiso 1 1 calc R
C5E C 1.2208(5) 0.7768(2) 0.6270(3) 0.0433(14) Uani 1 1 d .
H5E H 1.2395 0.8184 0.6074 0.052 Uiso 1 1 calc R
C5F C 0.8820(5) 0.5823(3) 0.4873(3) 0.0464(14) Uani 1 1 d .
H5F H 0.8362 0.5875 0.4416 0.056 Uiso 1 1 calc R
C5G C 1.0143(5) 0.3354(3) 0.7670(3) 0.0561(16) Uani 1 1 d .
H5G H 0.9960 0.2899 0.7762 0.067 Uiso 1 1 calc R
C5H C 1.4219(4) 0.4187(3) 0.6619(3) 0.0392(13) Uani 1 1 d .
H5H H 1.4828 0.3893 0.6541 0.047 Uiso 1 1 calc R
C6A C 1.0245(4) 0.6309(2) 0.8275(2) 0.0275(10) Uani 1 1 d .
C6B C 1.1913(4) 0.6197(3) 0.9316(2) 0.0374(12) Uani 1 1 d .
H6B H 1.1471 0.6430 0.9599 0.045 Uiso 1 1 calc R
C6C C 0.6551(5) 0.6401(3) 0.6439(3) 0.0451(13) Uani 1 1 d .
H6C H 0.6905 0.5975 0.6391 0.054 Uiso 1 1 calc R
C6D C 0.6253(5) 0.6829(3) 0.8416(3) 0.0465(14) Uani 1 1 d .
H6D H 0.6008 0.6499 0.8064 0.056 Uiso 1 1 calc R
C6E C 1.1433(5) 0.7327(2) 0.5882(3) 0.0398(13) Uani 1 1 d .
H6E H 1.1081 0.7432 0.5414 0.048 Uiso 1 1 calc R
C6F C 0.9624(5) 0.6307(3) 0.5155(3) 0.0421(13) Uani 1 1 d .
H6F H 0.9712 0.6703 0.4897 0.051 Uiso 1 1 calc R
C6G C 1.1151(5) 0.3506(3) 0.7423(3) 0.0482(14) Uani 1 1 d .
H6G H 1.1662 0.3155 0.7334 0.058 Uiso 1 1 calc R
C6H C 1.3315(4) 0.3947(2) 0.6917(2) 0.0338(11) Uani 1 1 d .
H6H H 1.3294 0.3483 0.7042 0.041 Uiso 1 1 calc R

loop_
_atom_site_aniso_label
_atom_site_aniso_U_11
_atom_site_aniso_U_22
_atom_site_aniso_U_33
_atom_site_aniso_U_23
_atom_site_aniso_U_13
_atom_site_aniso_U_12
P1 0.0363(8) 0.0310(7) 0.0490(9) -0.0016(6) 0.0121(7) 0.0039(6)
F1A 0.056(2) 0.064(2) 0.063(2) -0.0197(18) 0.0112(18) 0.0144(17)
F2A 0.075(3) 0.075(3) 0.070(2) -0.027(2) 0.004(2) 0.026(2)
F3A 0.053(2) 0.0423(18) 0.070(2) 0.0000(16) -0.0006(17) 0.0152(16)
F4A 0.050(2) 0.065(2) 0.060(2) -0.0046(17) 0.0034(17) 0.0211(17)
F5A 0.059(2) 0.054(2) 0.109(3) 0.021(2) 0.043(2) 0.0037(17)
F6A 0.066(2) 0.072(3) 0.096(3) 0.012(2) 0.017(2) -0.027(2)
P2 0.0497(10) 0.0733(11) 0.0444(9) -0.0067(8) 0.0139(8) -0.0262(8)
F1B 0.081(3) 0.099(3) 0.101(3) -0.020(3) 0.042(3) 0.009(2)
F2B 0.049(3) 0.217(6) 0.124(4) 0.028(4) 0.002(3) -0.005(3)
F3B 0.122(4) 0.080(3) 0.073(3) -0.001(2) 0.061(3) -0.013(2)
F4B 0.159(4) 0.131(4) 0.049(2) 0.005(2) 0.032(3) -0.068(4)
F5B 0.080(3) 0.064(2) 0.064(2) -0.0090(19) 0.008(2) -0.005(2)
F6B 0.183(5) 0.123(4) 0.094(3) -0.032(3) 0.031(4) -0.102(4)
O90 0.177(7) 0.174(7) 0.103(5) -0.054(5) -0.037(5) 0.107(6)
C90 0.084(6) 0.125(8) 0.059(5) -0.026(5) -0.003(4) 0.045(6)
C91 0.214(16) 0.281(19) 0.095(9) -0.057(10) 0.038(9) -0.065(14)
C92 0.164(12) 0.112(9) 0.171(12) 0.017(8) -0.040(9) 0.034(8)
Ru1 0.02370(19) 0.02027(18) 0.0242(2) 0.00102(16) 0.00742(14) 0.00148(16)
N1A 0.0236(19) 0.0186(18) 0.028(2) 0.0028(15) 0.0063(16) 0.0024(15)
N2A 0.030(2) 0.0235(19) 0.030(2) 0.0022(16) 0.0076(18) 0.0034(16)
N2B 0.030(2) 0.025(2) 0.029(2) 0.0017(16) 0.0073(17) 0.0005(16)
N2C 0.031(2) 0.036(2) 0.044(3) 0.0033(19) 0.009(2) 0.0048(18)
N2D 0.051(3) 0.048(3) 0.054(3) -0.015(2) 0.021(2) -0.005(2)
N2E 0.028(2) 0.0207(19) 0.034(2) -0.0010(16) 0.0162(18) 0.0033(16)
N2F 0.028(2) 0.029(2) 0.026(2) -0.0002(17) 0.0093(16) 0.0042(17)
N2G 0.025(2) 0.0246(19) 0.027(2) 0.0016(16) 0.0081(17) 0.0015(16)
N2H 0.025(2) 0.027(2) 0.023(2) -0.0020(16) 0.0050(16) 0.0006(16)
C1B 0.031(3) 0.027(2) 0.026(2) 0.0001(19) 0.010(2) -0.001(2)
C1C 0.024(2) 0.034(3) 0.032(3) 0.001(2) 0.006(2) 0.001(2)
C1D 0.040(3) 0.035(3) 0.040(3) 0.000(2) 0.012(2) 0.002(2)
C1E 0.035(3) 0.027(2) 0.029(3) 0.0022(19) 0.015(2) 0.007(2)
C1F 0.034(3) 0.029(2) 0.025(2) 0.0052(19) 0.012(2) 0.006(2)
C1G 0.023(2) 0.029(2) 0.030(3) -0.0014(19) 0.005(2) 0.0013(18)
C1H 0.026(2) 0.031(2) 0.027(2) 0.001(2) 0.0084(19) 0.004(2)
C3A 0.027(2) 0.021(2) 0.030(3) 0.0000(18) 0.010(2) -0.0024(18)
C3B 0.027(3) 0.031(3) 0.039(3) 0.000(2) 0.009(2) 0.007(2)
C3C 0.036(3) 0.056(4) 0.053(4) 0.014(3) 0.011(3) 0.019(3)
C3D 0.061(4) 0.051(4) 0.062(4) -0.010(3) 0.038(3) 0.000(3)
C3E 0.037(3) 0.030(3) 0.033(3) -0.003(2) 0.012(2) -0.001(2)
C3F 0.032(3) 0.032(3) 0.031(3) -0.003(2) 0.006(2) 0.000(2)
C3G 0.030(3) 0.031(3) 0.041(3) 0.004(2) 0.012(2) 0.003(2)
C3H 0.033(3) 0.033(3) 0.038(3) 0.001(2) 0.016(2) -0.003(2)
C4A 0.027(3) 0.023(2) 0.034(3) 0.0030(19) 0.011(2) -0.0010(18)
C4B 0.027(3) 0.046(3) 0.037(3) 0.002(2) 0.002(2) 0.007(2)
C4C 0.032(3) 0.096(5) 0.038(3) 0.012(3) -0.003(3) 0.018(3)
C4D 0.050(4) 0.065(4) 0.055(4) 0.000(3) 0.020(3) 0.010(3)
C4E 0.046(3) 0.028(3) 0.054(4) -0.011(2) 0.027(3) -0.008(2)
C4F 0.036(3) 0.046(3) 0.038(3) -0.006(2) 0.002(2) 0.000(2)
C4G 0.043(3) 0.039(3) 0.067(4) 0.010(3) 0.027(3) -0.006(2)
C4H 0.035(3) 0.054(3) 0.042(3) -0.007(3) 0.023(3) -0.002(2)
C5A 0.039(3) 0.039(3) 0.027(3) -0.006(2) 0.009(2) 0.000(2)
C5B 0.038(3) 0.050(3) 0.029(3) 0.000(2) 0.000(2) 0.004(2)
C5C 0.038(3) 0.082(5) 0.038(3) -0.007(3) 0.000(3) 0.004(3)
C5D 0.039(3) 0.057(4) 0.064(4) 0.006(3) 0.027(3) 0.009(3)
C5E 0.061(4) 0.023(3) 0.056(4) -0.002(2) 0.035(3) 0.001(2)
C5F 0.047(3) 0.058(4) 0.029(3) 0.001(2) -0.004(3) 0.007(3)
C5G 0.057(4) 0.024(3) 0.096(5) 0.012(3) 0.036(4) 0.000(3)
C5H 0.030(3) 0.041(3) 0.049(3) -0.010(2) 0.013(2) 0.009(2)
C6A 0.031(3) 0.027(2) 0.026(3) -0.0004(19) 0.009(2) -0.0001(19)
C6B 0.038(3) 0.043(3) 0.031(3) -0.004(2) 0.006(2) 0.004(2)
C6C 0.041(3) 0.050(3) 0.043(3) -0.009(3) 0.008(3) 0.004(3)
C6D 0.042(3) 0.046(3) 0.053(4) 0.001(3) 0.014(3) -0.001(3)
C6E 0.056(3) 0.029(3) 0.040(3) 0.007(2) 0.024(3) 0.008(2)
C6F 0.050(3) 0.044(3) 0.032(3) 0.009(2) 0.010(3) 0.011(3)
C6G 0.045(3) 0.030(3) 0.074(4) 0.007(3) 0.023(3) 0.008(2)
C6H 0.035(3) 0.029(3) 0.039(3) -0.004(2) 0.010(2) 0.001(2)

loop_
_atom_type_symbol
_atom_type_description
_atom_type_scat_dispersion_real
_atom_type_scat_dispersion_imag
_atom_type_scat_source
C C 0.0033 0.0016 'International Tables Vol C Tables 4.2.6.8 and 6.1.1.4'
H H 0.0000 0.0000 'International Tables Vol C Tables 4.2.6.8 and 6.1.1.4'
N N 0.0061 0.0033 'International Tables Vol C Tables 4.2.6.8 and 6.1.1.4'
O O 0.0106 0.0060 'International Tables Vol C Tables 4.2.6.8 and 6.1.1.4'
F F 0.0171 0.0103 'International Tables Vol C Tables 4.2.6.8 and 6.1.1.4'
P P 0.1023 0.0942 'International Tables Vol C Tables 4.2.6.8 and 6.1.1.4'
Ru Ru -1.2594 0.8363 'International Tables Vol C Tables 4.2.6.8 and 6.1.1.4'

loop_
_geom_angle_atom_site_label_1
_geom_angle_atom_site_label_2
_geom_angle_atom_site_label_3
_geom_angle
F2A P1 F5A 90.5(2)
F2A P1 F4A 90.53(19)
F5A P1 F4A 90.9(2)
F2A P1 F1A 178.8(2)
F5A P1 F1A 90.3(2)
F4A P1 F1A 90.27(18)
F2A P1 F6A 90.1(2)
F5A P1 F6A 178.7(2)
F4A P1 F6A 90.2(2)
F1A P1 F6A 89.1(2)
F2A P1 F3A 89.92(19)
F5A P1 F3A 88.91(19)
F4A P1 F3A 179.5(2)
F1A P1 F3A 89.29(18)
F6A P1 F3A 90.0(2)
F4B P2 F6B 89.7(3)
F4B P2 F5B 90.6(2)
F6B P2 F5B 178.8(3)
F4B P2 F1B 91.2(3)
F6B P2 F1B 90.7(3)
F5B P2 F1B 90.4(2)
F4B P2 F2B 91.4(3)
F6B P2 F2B 91.1(3)
F5B P2 F2B 87.8(3)
F1B P2 F2B 176.8(3)
F4B P2 F3B 179.2(3)
F6B P2 F3B 90.5(3)
F5B P2 F3B 89.2(2)
F1B P2 F3B 88.0(2)
F2B P2 F3B 89.4(3)
O90 C90 C92 116.4(12)
O90 C90 C91 129.1(13)
C92 C90 C91 113.4(10)
N1A Ru1 N2F 94.28(14)
N1A Ru1 N2E 88.24(13)
N2F Ru1 N2E 78.68(15)
N1A Ru1 N2G 96.57(14)
N2F Ru1 N2G 96.22(14)
N2E Ru1 N2G 173.27(14)
N1A Ru1 N2B 78.60(14)
N2F Ru1 N2B 171.77(14)
N2E Ru1 N2B 96.82(14)
N2G Ru1 N2B 88.76(14)
N1A Ru1 N2H 173.40(14)
N2F Ru1 N2H 91.03(14)
N2E Ru1 N2H 96.66(14)
N2G Ru1 N2H 78.93(14)
N2B Ru1 N2H 96.36(14)
N2A N1A C6A 121.1(4)
N2A N1A Ru1 121.2(3)
C6A N1A Ru1 117.7(3)
C3A N2A N1A 119.5(4)
C3B N2B C1B 117.8(4)
C3B N2B Ru1 126.7(3)
C1B N2B Ru1 115.6(3)
C1C N2C C3C 116.4(5)
C1D N2D C3D 116.0(5)
C3E N2E C1E 118.6(4)
C3E N2E Ru1 126.0(3)
C1E N2E Ru1 115.4(3)
C3F N2F C1F 118.9(4)
C3F N2F Ru1 125.0(3)
C1F N2F Ru1 115.9(3)
C3G N2G C1G 118.2(4)
C3G N2G Ru1 125.8(3)
C1G N2G Ru1 116.0(3)
C3H N2H C1H 118.1(4)
C3H N2H Ru1 127.0(3)
C1H N2H Ru1 114.8(3)
N2B C1B C6B 121.3(4)
N2B C1B C6A 114.1(4)
C6B C1B C6A 124.5(4)
N2C C1C C6C 123.8(5)
N2C C1C C3A 115.6(4)
C6C C1C C3A 120.5(4)
N2D C1D C6D 122.0(5)
N2D C1D C4A 116.8(4)
C6D C1D C4A 121.0(5)
N2E C1E C6E 120.5(5)
N2E C1E C1F 115.4(4)
C6E C1E C1F 124.1(4)
N2F C1F C6F 120.6(4)
N2F C1F C1E 114.6(4)
C6F C1F C1E 124.7(4)
N2G C1G C6G 121.8(4)
N2G C1G C1H 114.7(4)
C6G C1G C1H 123.4(4)
N2H C1H C6H 121.4(4)
N2H C1H C1G 115.1(4)
C6H C1H C1G 123.5(4)
N2A C3A C4A 122.6(4)
N2A C3A C1C 113.2(4)
C4A C3A C1C 124.2(4)
N2B C3B C4B 122.6(4)
N2C C3C C4C 124.0(5)
C4D C3D N2D 125.3(6)
N2E C3E C4E 122.7(5)
N2F C3F C4F 122.5(5)
N2G C3G C4G 122.5(5)
N2H C3H C4H 123.1(4)
C5A C4A C3A 116.5(4)
C5A C4A C1D 118.4(4)
C3A C4A C1D 125.1(4)
C5B C4B C3B 119.7(5)
C3C C4C C5C 118.7(5)
C3D C4D C5D 119.1(6)
C3E C4E C5E 118.7(5)
C3F C4F C5F 118.5(5)
C5G C4G C3G 119.4(5)
C5H C4H C3H 118.9(5)
C4A C5A C6A 119.9(4)
C4B C5B C6B 118.7(5)
C4C C5C C6C 119.0(6)
C4D C5D C6D 118.7(6)
C6E C5E C4E 119.8(5)
C6F C5F C4F 119.2(5)
C4G C5G C6G 119.0(5)
C4H C5H C6H 118.9(4)
N1A C6A C5A 120.1(4)
N1A C6A C1B 114.0(4)
C5A C6A C1B 125.8(4)
C1B C6B C5B 119.9(5)
C1C C6C C5C 118.1(5)
C5D C6D C1D 118.9(5)
C5E C6E C1E 119.7(5)
C5F C6F C1F 120.3(5)
C1G C6G C5G 119.1(5)
C5H C6H C1H 119.5(4)

loop_
_geom_bond_atom_site_label_1
_geom_bond_atom_site_label_2
_geom_bond_distance
P1 F2A 1.579(4)
P1 F5A 1.585(3)
P1 F4A 1.588(3)
P1 F1A 1.590(3)
P1 F6A 1.591(4)
P1 F3A 1.606(3)
P2 F4B 1.560(4)
P2 F6B 1.563(4)
P2 F5B 1.578(4)
P2 F1B 1.582(4)
P2 F2B 1.591(5)
P2 F3B 1.591(4)
O90 C90 1.162(9)
C90 C92 1.425(14)
C90 C91 1.463(14)
Ru1 N1A 2.013(3)
Ru1 N2F 2.059(4)
Ru1 N2E 2.060(4)
Ru1 N2G 2.060(4)
Ru1 N2B 2.064(4)
Ru1 N2H 2.072(4)
N1A N2A 1.342(5)
N1A C6A 1.361(5)
N2A C3A 1.333(5)
N2B C3B 1.346(6)
N2B C1B 1.369(5)
N2C C1C 1.338(6)
N2C C3C 1.340(6)
N2D C1D 1.334(6)
N2D C3D 1.343(7)
N2E C3E 1.347(6)
N2E C1E 1.357(6)
N2F C3F 1.349(6)
N2F C1F 1.355(5)
N2G C3G 1.337(6)
N2G C1G 1.356(5)
N2H C3H 1.337(6)
N2H C1H 1.367(6)
C1B C6B 1.373(6)
C1B C6A 1.469(6)
C1C C6C 1.380(7)
C1C C3A 1.488(6)
C1D C6D 1.406(7)
C1D C4A 1.484(6)
C1E C6E 1.396(6)
C1E C1F 1.466(6)
C1F C6F 1.383(7)
C1G C6G 1.376(7)
C1G C1H 1.477(6)
C1H C6H 1.390(6)
C3A C4A 1.411(6)
C3B C4B 1.371(7)
C3C C4C 1.370(8)
C3D C4D 1.336(8)
C3E C4E 1.373(7)
C3F C4F 1.374(7)
C3G C4G 1.372(7)
C3H C4H 1.385(7)
C4A C5A 1.380(6)
C4B C5B 1.367(7)
C4C C5C 1.373(8)
C4D C5D 1.360(8)
C4E C5E 1.373(7)
C4F C5F 1.389(7)
C4G C5G 1.368(7)
C4H C5H 1.383(7)
C5A C6A 1.383(6)
C5B C6B 1.381(7)
C5C C6C 1.385(7)
C5D C6D 1.370(7)
C5E C6E 1.365(7)
C5F C6F 1.367(7)
C5G C6G 1.385(7)
C5H C6H 1.383(7)
